data_7114252
loop_
_publ_author_name
'Armstrong, Andrea'
'Chivers, Tristram'
'Krahn, Mark'
'Parvez, Masood'
'Schatte, Gabriele'

_publ_section_title
;
 Syntheses and structures of an unsolvated tetrakisimidophosphate
 {Li3[P(NBut)3(NSiMe3)]}2 and the face-sharing double-cubane
 {Li2(THF)[P(O)(NBut)2(NHBut)]}2
;
_journal_issue 20
_journal_name_full 'Chemical Communications'
_journal_page_first 2332
_journal_paper_doi 10.1039/b207197e
_journal_year 2002
_chemical_formula_moiety 'C32 H72 Li4 N6 O4 P2'
_chemical_formula_sum 'C32 H72 Li4 N6 O4 P2'
_chemical_formula_weight 694.66
_chemical_name_systematic
;
?
;
_space_group_IT_number 2
_symmetry_cell_setting triclinic
_symmetry_space_group_name_Hall '-P 1'
_symmetry_space_group_name_H-M 'P -1'
_atom_sites_solution_hydrogens geom
_atom_sites_solution_primary direct
_atom_sites_solution_secondary difmap
_audit_creation_method 'manual editing of SHELXL template'
_cell_angle_alpha 103.906(2)
_cell_angle_beta 92.088(2)
_cell_angle_gamma 119.424(2)
_cell_formula_units_Z 1
_cell_length_a 10.3775(15)
_cell_length_b 10.5873(16)
_cell_length_c 11.5111(17)
_cell_measurement_reflns_used 3012
_cell_measurement_temperature 193(2)
_cell_volume 1051.3(3)
_computing_cell_refinement 'Bruker SMART'
_computing_data_collection 'Bruker SMART'
_computing_data_reduction 'Bruker SHELXTL'
_computing_molecular_graphics 'Bruker SHELXTL'
_computing_publication_material 'Bruker SHELXTL'
_computing_structure_refinement 'Bruker SHELXTL'
_computing_structure_solution 'Bruker SHELXTL'
_diffrn_ambient_temperature 193(2)
_diffrn_measured_fraction_theta_full 0.978
_diffrn_measured_fraction_theta_max 0.978
_diffrn_measurement_device_type 'CCD area detector'
_diffrn_measurement_method 'phi and omega scans'
_diffrn_radiation_monochromator graphite
_diffrn_radiation_source 'fine-focus rotating anode'
_diffrn_radiation_type MoK\a
_diffrn_radiation_wavelength 0.71073
_diffrn_reflns_av_R_equivalents 0.0270
_diffrn_reflns_av_sigmaI/netI 0.0755
_diffrn_reflns_limit_h_max 12
_diffrn_reflns_limit_h_min -11
_diffrn_reflns_limit_k_max 13
_diffrn_reflns_limit_k_min -12
_diffrn_reflns_limit_l_max 14
_diffrn_reflns_limit_l_min -12
_diffrn_reflns_number 5177
_diffrn_reflns_theta_full 26.42
_diffrn_reflns_theta_max 26.42
_diffrn_reflns_theta_min 1.85
_diffrn_standards_decay_% 'no decay'
_exptl_absorpt_coefficient_mu 0.142
_exptl_absorpt_correction_T_max 0.9766
_exptl_absorpt_correction_T_min 0.9302
_exptl_absorpt_correction_type 'Gaussian integration'
_exptl_absorpt_process_details
;
(a) Busing, W. R. & Levy, H. A. (1957) Acta Cryst. 10, 180-182.
(b) Coppens, P., Leiserowitz, L. & Rabinovich, D. (1965) Acta Cryst.
18, 1035-1038.
;
_exptl_crystal_colour colorless
_exptl_crystal_density_diffrn 1.097
_exptl_crystal_density_method 'not measured'
_exptl_crystal_description fragment
_exptl_crystal_F_000 380
_exptl_crystal_size_max 0.43
_exptl_crystal_size_mid 0.40
_exptl_crystal_size_min 0.17
_refine_diff_density_max 0.267
_refine_diff_density_min -0.331
_refine_diff_density_rms 0.056
_refine_ls_extinction_method none
_refine_ls_goodness_of_fit_ref 0.973
_refine_ls_hydrogen_treatment mixed
_refine_ls_matrix_type full
_refine_ls_number_parameters 217
_refine_ls_number_reflns 4223
_refine_ls_number_restraints 0
_refine_ls_restrained_S_all 0.973
_refine_ls_R_factor_all 0.0854
_refine_ls_R_factor_gt 0.0552
_refine_ls_shift/su_max 0.000
_refine_ls_shift/su_mean 0.000
_refine_ls_structure_factor_coef Fsqd
_refine_ls_weighting_details 'calc w=1/[\s^2^(Fo^2^)+(0.0825P)^2^+0.0000P] where P=(Fo^2^+2Fc^2^)/3'
_refine_ls_weighting_scheme calc
_refine_ls_wR_factor_gt 0.1392
_refine_ls_wR_factor_ref 0.1534
_reflns_number_gt 2837
_reflns_number_total 4223
_reflns_threshold_expression >2sigma(I)
_cod_data_source_file b207197e.txt
_cod_data_source_block 3
_cod_depositor_comments
;
The following automatic conversions were performed:

'_symmetry_cell_setting' value 'Triclinic' changed to 'triclinic'
according to
/usr/data/users/saulius/automatic-downloads/retrospective/RSC/lib/dictionaries/cif_core.dic
dictionary named 'cif_core.dic' version 2.4.2 from 2011-04-26.

Automatic conversion script
Id: cif_fix_values 2281 2013-09-26 08:29:07Z andrius 
;
_cod_original_sg_symbol_H-M 'P-1   '
_cod_database_code 7114252

loop_
_symmetry_equiv_pos_as_xyz
'x, y, z'
'-x, -y, -z'

loop_
_atom_site_label
_atom_site_type_symbol
_atom_site_fract_x
_atom_site_fract_y
_atom_site_fract_z
_atom_site_U_iso_or_equiv
_atom_site_adp_type
_atom_site_occupancy
_atom_site_symmetry_multiplicity
_atom_site_calc_flag
_atom_site_refinement_flags
P1 P 0.04990(7) 0.07562(7) 0.34491(5) 0.02520(19) Uani 1 1 d .
O1 O 0.09058(16) 0.15932(17) 0.48323(13) 0.0273(4) Uani 1 1 d .
O2 O 0.1697(2) 0.41952(19) 0.75056(16) 0.0440(5) Uani 1 1 d .
N1 N 0.1299(2) 0.2072(2) 0.27200(17) 0.0303(5) Uani 1 1 d .
H1N H 0.1475 0.1750 0.2000 0.036 Uiso 1 1 calc R
N2 N 0.1072(2) -0.0441(2) 0.31734(17) 0.0256(4) Uani 1 1 d .
N3 N -0.1315(2) -0.0233(2) 0.31867(17) 0.0281(5) Uani 1 1 d .
C10 C 0.1751(3) 0.3692(3) 0.3105(2) 0.0347(6) Uani 1 1 d .
C11 C 0.0618(3) 0.3955(3) 0.3766(3) 0.0462(7) Uani 1 1 d .
H11A H -0.0375 0.3348 0.3236 0.055 Uiso 1 1 calc R
H11B H 0.0939 0.5033 0.3974 0.055 Uiso 1 1 calc R
H11C H 0.0560 0.3653 0.4512 0.055 Uiso 1 1 calc R
C12 C 0.3292(3) 0.4643(3) 0.3942(3) 0.0559(8) Uani 1 1 d .
H12A H 0.4027 0.4475 0.3527 0.067 Uiso 1 1 calc R
H12B H 0.3225 0.4343 0.4690 0.067 Uiso 1 1 calc R
H12C H 0.3613 0.5721 0.4146 0.067 Uiso 1 1 calc R
C13 C 0.1867(4) 0.4181(3) 0.1954(3) 0.0548(8) Uani 1 1 d .
H13A H 0.0883 0.3580 0.1413 0.066 Uiso 1 1 calc R
H13B H 0.2604 0.4018 0.1537 0.066 Uiso 1 1 calc R
H13C H 0.2190 0.5260 0.2170 0.066 Uiso 1 1 calc R
C20 C 0.2569(3) -0.0201(3) 0.3003(2) 0.0330(6) Uani 1 1 d .
C21 C 0.3893(3) 0.1318(3) 0.3811(3) 0.0479(8) Uani 1 1 d .
H21A H 0.3856 0.2156 0.3623 0.057 Uiso 1 1 calc R
H21B H 0.4842 0.1381 0.3658 0.057 Uiso 1 1 calc R
H21C H 0.3826 0.1387 0.4669 0.057 Uiso 1 1 calc R
C22 C 0.2733(3) -0.0329(4) 0.1674(3) 0.0520(8) Uani 1 1 d .
H22A H 0.1900 -0.1303 0.1151 0.062 Uiso 1 1 calc R
H22B H 0.3690 -0.0272 0.1559 0.062 Uiso 1 1 calc R
H22C H 0.2716 0.0504 0.1459 0.062 Uiso 1 1 calc R
C23 C 0.2663(3) -0.1475(3) 0.3324(3) 0.0547(8) Uani 1 1 d .
H23A H 0.1827 -0.2459 0.2818 0.066 Uiso 1 1 calc R
H23B H 0.2602 -0.1387 0.4185 0.066 Uiso 1 1 calc R
H23C H 0.3620 -0.1396 0.3175 0.066 Uiso 1 1 calc R
C30 C -0.2356(3) -0.0855(3) 0.2022(2) 0.0342(6) Uani 1 1 d .
C31 C -0.2733(4) 0.0307(4) 0.1803(3) 0.0560(9) Uani 1 1 d .
H31A H -0.3107 0.0656 0.2506 0.067 Uiso 1 1 calc R
H31B H -0.3508 -0.0166 0.1071 0.067 Uiso 1 1 calc R
H31C H -0.1826 0.1174 0.1694 0.067 Uiso 1 1 calc R
C32 C -0.1781(3) -0.1382(4) 0.0921(2) 0.0501(8) Uani 1 1 d .
H32A H -0.1528 -0.2122 0.1050 0.060 Uiso 1 1 calc R
H32B H -0.0882 -0.0508 0.0810 0.060 Uiso 1 1 calc R
H32C H -0.2564 -0.1855 0.0193 0.060 Uiso 1 1 calc R
C33 C -0.3814(3) -0.2216(4) 0.2133(3) 0.0569(9) Uani 1 1 d .
H33A H -0.4188 -0.1894 0.2846 0.068 Uiso 1 1 calc R
H33B H -0.3617 -0.3006 0.2224 0.068 Uiso 1 1 calc R
H33C H -0.4570 -0.2621 0.1399 0.068 Uiso 1 1 calc R
C41 C 0.2966(3) 0.5507(3) 0.7340(3) 0.0549(8) Uani 1 1 d .
H41A H 0.2636 0.5993 0.6862 0.066 Uiso 1 1 calc R
H41B H 0.3642 0.5230 0.6911 0.066 Uiso 1 1 calc R
C42 C 0.3740(4) 0.6543(4) 0.8592(3) 0.0767(12) Uani 1 1 d .
H42A H 0.4632 0.6495 0.8849 0.092 Uiso 1 1 calc R
H42B H 0.4071 0.7604 0.8627 0.092 Uiso 1 1 calc R
C43 C 0.2636(4) 0.6015(5) 0.9377(3) 0.0985(16) Uani 1 1 d .
H43A H 0.2432 0.6822 0.9774 0.118 Uiso 1 1 calc R
H43B H 0.3017 0.5740 1.0018 0.118 Uiso 1 1 calc R
C44 C 0.1261(3) 0.4684(3) 0.8603(3) 0.0507(8) Uani 1 1 d .
H44A H 0.0830 0.3871 0.9004 0.061 Uiso 1 1 calc R
H44B H 0.0501 0.4954 0.8435 0.061 Uiso 1 1 calc R
Li1 Li -0.1364(5) 0.0011(5) 0.4894(4) 0.0336(9) Uani 1 1 d .
Li2 Li 0.0915(4) 0.2083(4) 0.6566(4) 0.0330(10) Uani 1 1 d .

loop_
_atom_site_aniso_label
_atom_site_aniso_U_11
_atom_site_aniso_U_22
_atom_site_aniso_U_33
_atom_site_aniso_U_23
_atom_site_aniso_U_13
_atom_site_aniso_U_12
P1 0.0270(3) 0.0288(3) 0.0236(3) 0.0095(2) 0.0074(2) 0.0162(3)
O1 0.0298(9) 0.0313(9) 0.0228(9) 0.0086(7) 0.0071(7) 0.0168(7)
O2 0.0450(11) 0.0319(10) 0.0407(11) 0.0044(8) 0.0131(8) 0.0119(8)
N1 0.0426(12) 0.0303(11) 0.0250(11) 0.0108(8) 0.0141(9) 0.0223(9)
N2 0.0269(10) 0.0274(10) 0.0269(10) 0.0108(8) 0.0087(8) 0.0157(8)
N3 0.0242(10) 0.0380(11) 0.0240(10) 0.0111(8) 0.0050(8) 0.0165(9)
C10 0.0438(15) 0.0320(13) 0.0343(14) 0.0144(11) 0.0138(11) 0.0215(12)
C11 0.0601(19) 0.0408(16) 0.0511(18) 0.0164(13) 0.0215(14) 0.0337(14)
C12 0.0500(18) 0.0373(16) 0.068(2) 0.0071(14) 0.0090(15) 0.0174(14)
C13 0.089(2) 0.0480(17) 0.0528(19) 0.0303(14) 0.0331(17) 0.0457(17)
C20 0.0307(13) 0.0335(13) 0.0375(14) 0.0105(11) 0.0114(11) 0.0182(11)
C21 0.0271(14) 0.0465(17) 0.064(2) 0.0107(14) 0.0068(13) 0.0169(12)
C22 0.0492(18) 0.066(2) 0.0483(18) 0.0154(15) 0.0256(14) 0.0345(15)
C23 0.0421(17) 0.0522(18) 0.086(2) 0.0280(17) 0.0175(15) 0.0327(14)
C30 0.0327(13) 0.0464(15) 0.0256(13) 0.0101(11) 0.0018(10) 0.0223(12)
C31 0.063(2) 0.068(2) 0.0469(18) 0.0122(15) -0.0066(15) 0.0442(17)
C32 0.0509(17) 0.071(2) 0.0300(15) 0.0082(14) 0.0015(13) 0.0363(15)
C33 0.0354(16) 0.068(2) 0.0483(18) 0.0145(15) -0.0052(13) 0.0146(14)
C41 0.0511(18) 0.0478(17) 0.056(2) 0.0193(14) 0.0185(15) 0.0164(14)
C42 0.065(2) 0.058(2) 0.061(2) 0.0102(17) -0.0062(18) 0.0028(18)
C43 0.085(3) 0.087(3) 0.047(2) -0.0092(19) 0.011(2) 0.001(2)
C44 0.0530(18) 0.0491(17) 0.0487(18) 0.0110(14) 0.0186(14) 0.0262(14)
Li1 0.034(2) 0.045(2) 0.031(2) 0.0140(18) 0.0101(17) 0.0255(19)
Li2 0.035(2) 0.028(2) 0.034(2) 0.0076(17) 0.0041(17) 0.0152(18)

loop_
_atom_type_symbol
_atom_type_description
_atom_type_scat_dispersion_real
_atom_type_scat_dispersion_imag
_atom_type_scat_source
C C 0.0033 0.0016 'International Tables Vol C Tables 4.2.6.8 and 6.1.1.4'
H H 0.0000 0.0000 'International Tables Vol C Tables 4.2.6.8 and 6.1.1.4'
Li Li -0.0003 0.0001 'International Tables Vol C Tables 4.2.6.8 and 6.1.1.4'
N N 0.0061 0.0033 'International Tables Vol C Tables 4.2.6.8 and 6.1.1.4'
O O 0.0106 0.0060 'International Tables Vol C Tables 4.2.6.8 and 6.1.1.4'
P P 0.1023 0.0942 'International Tables Vol C Tables 4.2.6.8 and 6.1.1.4'

loop_
_exptl_crystal_face_index_h
_exptl_crystal_face_index_k
_exptl_crystal_face_index_l
_exptl_crystal_face_perp_dist
1.00 0.00 0.00 0.0850
-1.00 0.00 0.00 0.0850
-1.00 2.00 -1.00 0.2150
1.00 -2.00 1.00 0.2150
1.00 1.00 -2.00 0.1550
1.00 -1.00 1.00 0.1750
0.00 0.00 1.00 0.1800
1.00 -2.00 -2.00 0.2000

loop_
_geom_angle_atom_site_label_1
_geom_angle_atom_site_label_2
_geom_angle_atom_site_label_3
_geom_angle
_geom_angle_site_symmetry_1
_geom_angle_site_symmetry_3
O1 P1 N3 103.60(9) . .
O1 P1 N2 109.80(9) . .
N3 P1 N2 106.69(10) . .
O1 P1 N1 107.72(9) . .
N3 P1 N1 116.59(10) . .
N2 P1 N1 112.03(10) . .
O1 P1 Li1 54.28(11) . 2_556
N3 P1 Li1 106.23(12) . 2_556
N2 P1 Li1 56.93(11) . 2_556
N1 P1 Li1 136.84(12) . 2_556
O1 P1 Li1 56.65(11) . .
N2 P1 Li1 107.82(12) . .
N1 P1 Li1 140.15(12) . .
Li1 P1 Li1 68.02(15) 2_556 .
O1 P1 Li2 101.51(11) . 2_556
N3 P1 Li2 59.49(12) . 2_556
N2 P1 Li2 51.11(11) . 2_556
N1 P1 Li2 150.33(12) . 2_556
Li1 P1 Li2 60.07(13) 2_556 2_556
Li1 P1 Li2 62.81(13) . 2_556
P1 O1 Li2 163.27(15) . .
P1 O1 Li1 88.09(13) . 2_556
Li2 O1 Li1 84.54(18) . 2_556
P1 O1 Li1 85.98(13) . .
Li2 O1 Li1 78.49(17) . .
Li1 O1 Li1 85.38(17) 2_556 .
C44 O2 C41 107.3(2) . .
C44 O2 Li2 125.5(2) . .
C41 O2 Li2 126.5(2) . .
C10 N1 P1 129.77(16) . .
C20 N2 P1 130.13(16) . .
C20 N2 Li2 138.64(19) . 2_556
P1 N2 Li2 90.60(15) . 2_556
C20 N2 Li1 98.61(17) . 2_556
P1 N2 Li1 83.70(13) . 2_556
Li2 N2 Li1 76.28(17) 2_556 2_556
C30 N3 P1 128.38(17) . .
C30 N3 Li1 139.6(2) . .
P1 N3 Li1 91.71(15) . .
C30 N3 Li2 107.43(18) . 2_556
P1 N3 Li2 82.76(13) . 2_556
Li1 N3 Li2 79.30(18) . 2_556
N1 C10 C13 106.8(2) . .
N1 C10 C11 112.2(2) . .
C13 C10 C11 109.9(2) . .
N1 C10 C12 110.1(2) . .
C13 C10 C12 108.9(2) . .
C11 C10 C12 108.9(2) . .
N2 C20 C23 106.7(2) . .
N2 C20 C22 110.5(2) . .
C23 C20 C22 108.2(2) . .
N2 C20 C21 114.5(2) . .
C23 C20 C21 107.9(2) . .
C22 C20 C21 108.9(2) . .
C23 C20 Li1 84.07(19) . 2_556
C22 C20 Li1 159.9(2) . 2_556
C21 C20 Li1 81.21(18) . 2_556
N3 C30 C32 114.2(2) . .
N3 C30 C31 110.9(2) . .
C32 C30 C31 108.5(2) . .
N3 C30 C33 106.6(2) . .
C32 C30 C33 108.7(2) . .
C31 C30 C33 107.7(2) . .
O2 C41 C42 105.1(2) . .
C43 C42 C41 105.9(3) . .
C42 C43 C44 107.1(3) . .
O2 C44 C43 105.9(3) . .
N3 Li1 O1 101.69(19) . 2_556
N3 Li1 O1 75.34(16) . .
O1 Li1 O1 94.62(17) 2_556 .
N3 Li1 N2 171.7(2) . 2_556
O1 Li1 N2 76.23(15) 2_556 2_556
O1 Li1 N2 96.72(17) . 2_556
N3 Li1 P1 136.8(2) . 2_556
O1 Li1 P1 37.63(8) 2_556 2_556
O1 Li1 P1 91.29(15) . 2_556
N2 Li1 P1 39.37(9) 2_556 2_556
N3 Li1 P1 39.24(10) . .
O1 Li1 P1 92.71(16) 2_556 .
O1 Li1 P1 37.37(8) . .
N2 Li1 P1 132.49(19) 2_556 .
P1 Li1 P1 111.98(15) 2_556 .
N3 Li1 Li2 122.4(2) . .
O1 Li1 Li2 89.73(17) 2_556 .
O1 Li1 Li2 47.34(13) . .
N2 Li1 Li2 50.01(14) 2_556 .
P1 Li1 Li2 61.42(13) 2_556 .
P1 Li1 Li2 84.56(16) . .
N3 Li1 Li2 56.00(15) . 2_556
O1 Li1 Li2 45.75(13) 2_556 2_556
O1 Li1 Li2 85.31(16) . 2_556
N2 Li1 Li2 121.8(2) 2_556 2_556
P1 Li1 Li2 82.51(15) 2_556 2_556
P1 Li1 Li2 59.78(13) . 2_556
Li2 Li1 Li2 114.68(17) . 2_556
N3 Li1 C20 156.1(2) . 2_556
O1 Li1 C20 93.20(16) 2_556 2_556
O1 Li1 C20 122.32(18) . 2_556
N2 Li1 C20 31.70(9) 2_556 2_556
P1 Li1 C20 63.60(11) 2_556 2_556
P1 Li1 C20 159.35(18) . 2_556
Li2 Li1 C20 75.70(15) . 2_556
Li2 Li1 C20 134.72(19) 2_556 2_556
N3 Li1 Li1 87.5(2) . 2_556
O1 Li1 Li1 48.38(13) 2_556 2_556
O1 Li1 Li1 46.24(13) . 2_556
N2 Li1 Li1 85.14(19) 2_556 2_556
P1 Li1 Li1 56.16(14) 2_556 2_556
P1 Li1 Li1 55.82(14) . 2_556
Li2 Li1 Li1 59.22(17) . 2_556
Li2 Li1 Li1 55.46(16) 2_556 2_556
C20 Li1 Li1 116.2(2) 2_556 2_556
O1 Li2 O2 119.1(2) . .
O1 Li2 N2 107.11(18) . 2_556
O2 Li2 N2 118.8(2) . 2_556
O1 Li2 N3 94.36(18) . 2_556
O2 Li2 N3 133.9(2) . 2_556
N2 Li2 N3 73.87(15) 2_556 2_556
O1 Li2 Li1 54.17(14) . .
O2 Li2 Li1 136.9(2) . .
N2 Li2 Li1 53.70(14) 2_556 .
N3 Li2 Li1 87.68(16) 2_556 .
O1 Li2 P1 93.76(15) . 2_556
O2 Li2 P1 146.8(2) . 2_556
N2 Li2 P1 38.29(9) 2_556 2_556
N3 Li2 P1 37.75(8) 2_556 2_556
Li1 Li2 P1 58.52(12) . 2_556
O1 Li2 Li1 49.72(13) . 2_556
O2 Li2 Li1 149.1(2) . 2_556
N2 Li2 Li1 91.40(17) 2_556 2_556
N3 Li2 Li1 44.69(13) 2_556 2_556
Li1 Li2 Li1 65.32(17) . 2_556
P1 Li2 Li1 57.41(12) 2_556 2_556

loop_
_geom_bond_atom_site_label_1
_geom_bond_atom_site_label_2
_geom_bond_distance
_geom_bond_site_symmetry_2
P1 O1 1.5504(16) .
P1 N3 1.6126(19) .
P1 N2 1.619(2) .
P1 N1 1.677(2) .
P1 Li1 2.538(4) 2_556
P1 Li1 2.548(4) .
P1 Li2 2.613(4) 2_556
O1 Li2 1.936(4) .
O1 Li1 2.061(4) 2_556
O1 Li1 2.134(4) .
O2 C44 1.423(3) .
O2 C41 1.431(3) .
O2 Li2 1.954(4) .
N1 C10 1.478(3) .
N2 C20 1.475(3) .
N2 Li2 2.034(4) 2_556
N2 Li1 2.140(4) 2_556
N3 C30 1.473(3) .
N3 Li1 1.925(4) .
N3 Li2 2.270(5) 2_556
C10 C13 1.522(4) .
C10 C11 1.525(4) .
C10 C12 1.530(4) .
C20 C23 1.526(4) .
C20 C22 1.527(4) .
C20 C21 1.535(3) .
C20 Li1 2.774(5) 2_556
C30 C32 1.522(4) .
C30 C31 1.530(4) .
C30 C33 1.531(4) .
C41 C42 1.489(4) .
C42 C43 1.460(5) .
C43 C44 1.464(4) .
Li1 O1 2.061(4) 2_556
Li1 N2 2.140(4) 2_556
Li1 P1 2.538(4) 2_556
Li1 Li2 2.579(5) .
Li1 Li2 2.690(6) 2_556
Li1 C20 2.774(5) 2_556
Li1 Li1 2.845(8) 2_556
Li2 N2 2.034(4) 2_556
Li2 N3 2.270(5) 2_556
Li2 P1 2.613(4) 2_556
Li2 Li1 2.690(6) 2_556

loop_
_geom_torsion_atom_site_label_1
_geom_torsion_atom_site_label_2
_geom_torsion_atom_site_label_3
_geom_torsion_atom_site_label_4
_geom_torsion
_geom_torsion_site_symmetry_1
_geom_torsion_site_symmetry_4
N3 P1 O1 Li2 36.6(6) . .
N2 P1 O1 Li2 -77.1(6) . .
N1 P1 O1 Li2 160.7(5) . .
Li1 P1 O1 Li2 -63.8(6) 2_556 .
Li1 P1 O1 Li2 21.7(5) . .
Li2 P1 O1 Li2 -24.5(6) 2_556 .
N3 P1 O1 Li1 100.38(15) . 2_556
N2 P1 O1 Li1 -13.27(15) . 2_556
N1 P1 O1 Li1 -135.52(14) . 2_556
Li1 P1 O1 Li1 85.50(17) . 2_556
Li2 P1 O1 Li1 39.31(16) 2_556 2_556
N3 P1 O1 Li1 14.88(14) . .
N2 P1 O1 Li1 -98.77(14) . .
N1 P1 O1 Li1 138.99(14) . .
Li1 P1 O1 Li1 -85.50(17) 2_556 .
Li2 P1 O1 Li1 -46.19(15) 2_556 .
O1 P1 N1 C10 -24.7(2) . .
N3 P1 N1 C10 91.1(2) . .
N2 P1 N1 C10 -145.6(2) . .
Li1 P1 N1 C10 -81.0(3) 2_556 .
Li1 P1 N1 C10 34.1(3) . .
Li2 P1 N1 C10 165.6(2) 2_556 .
O1 P1 N2 C20 -83.1(2) . .
N3 P1 N2 C20 165.23(19) . .
N1 P1 N2 C20 36.5(2) . .
Li1 P1 N2 C20 -96.0(2) 2_556 .
Li1 P1 N2 C20 -143.3(2) . .
Li2 P1 N2 C20 -172.1(3) 2_556 .
O1 P1 N2 Li2 88.98(14) . 2_556
N3 P1 N2 Li2 -22.67(15) . 2_556
N1 P1 N2 Li2 -151.38(14) . 2_556
Li1 P1 N2 Li2 76.13(17) 2_556 2_556
Li1 P1 N2 Li2 28.84(16) . 2_556
O1 P1 N2 Li1 12.85(14) . 2_556
N3 P1 N2 Li1 -98.80(14) . 2_556
N1 P1 N2 Li1 132.49(14) . 2_556
Li1 P1 N2 Li1 -47.3(2) . 2_556
Li2 P1 N2 Li1 -76.13(17) 2_556 2_556
O1 P1 N3 C30 158.0(2) . .
N2 P1 N3 C30 -86.2(2) . .
N1 P1 N3 C30 39.9(2) . .
Li1 P1 N3 C30 -145.8(2) 2_556 .
Li1 P1 N3 C30 174.5(3) . .
Li2 P1 N3 C30 -106.5(2) 2_556 .
O1 P1 N3 Li1 -16.50(16) . .
N2 P1 N3 Li1 99.37(16) . .
N1 P1 N3 Li1 -134.62(15) . .
Li1 P1 N3 Li1 39.8(2) 2_556 .
Li2 P1 N3 Li1 78.99(18) 2_556 .
O1 P1 N3 Li2 -95.49(13) . 2_556
N2 P1 N3 Li2 20.38(14) . 2_556
N1 P1 N3 Li2 146.39(13) . 2_556
Li1 P1 N3 Li2 -39.22(15) 2_556 2_556
Li1 P1 N3 Li2 -78.99(18) . 2_556
P1 N1 C10 C13 -159.6(2) . .
P1 N1 C10 C11 -39.2(3) . .
P1 N1 C10 C12 82.3(3) . .
P1 N2 C20 C23 155.68(19) . .
Li2 N2 C20 C23 -12.3(4) 2_556 .
Li1 N2 C20 C23 66.7(2) 2_556 .
P1 N2 C20 C22 -87.0(3) . .
Li2 N2 C20 C22 105.0(3) 2_556 .
Li1 N2 C20 C22 -176.0(2) 2_556 .
P1 N2 C20 C21 36.3(3) . .
Li2 N2 C20 C21 -131.7(3) 2_556 .
Li1 N2 C20 C21 -52.7(3) 2_556 .
P1 N2 C20 Li1 89.0(2) . 2_556
Li2 N2 C20 Li1 -79.0(3) 2_556 2_556
P1 N3 C30 C32 35.5(3) . .
Li1 N3 C30 C32 -153.0(3) . .
Li2 N3 C30 C32 -59.1(3) 2_556 .
P1 N3 C30 C31 -87.4(3) . .
Li1 N3 C30 C31 84.0(4) . .
Li2 N3 C30 C31 178.0(2) 2_556 .
P1 N3 C30 C33 155.6(2) . .
Li1 N3 C30 C33 -33.0(4) . .
Li2 N3 C30 C33 61.0(3) 2_556 .
C44 O2 C41 C42 29.3(3) . .
Li2 O2 C41 C42 -141.2(3) . .
O2 C41 C42 C43 -18.3(4) . .
C41 C42 C43 C44 1.1(5) . .
C41 O2 C44 C43 -28.8(4) . .
Li2 O2 C44 C43 141.8(3) . .
C42 C43 C44 O2 16.6(5) . .
C30 N3 Li1 O1 106.9(3) . 2_556
P1 N3 Li1 O1 -79.81(17) . 2_556
Li2 N3 Li1 O1 2.50(17) 2_556 2_556
C30 N3 Li1 O1 -161.3(3) . .
P1 N3 Li1 O1 11.97(11) . .
Li2 N3 Li1 O1 94.27(15) 2_556 .
C30 N3 Li1 P1 122.8(3) . 2_556
P1 N3 Li1 P1 -63.9(3) . 2_556
Li2 N3 Li1 P1 18.4(3) 2_556 2_556
C30 N3 Li1 P1 -173.3(3) . .
Li2 N3 Li1 P1 82.30(13) 2_556 .
C30 N3 Li1 Li2 -155.9(3) . .
P1 N3 Li1 Li2 17.4(2) . .
Li2 N3 Li1 Li2 99.7(2) 2_556 .
C30 N3 Li1 Li2 104.4(3) . 2_556
P1 N3 Li1 Li2 -82.30(13) . 2_556
C30 N3 Li1 C20 -20.6(7) . 2_556
P1 N3 Li1 C20 152.7(5) . 2_556
Li2 N3 Li1 C20 -125.0(5) 2_556 2_556
C30 N3 Li1 Li1 153.4(3) . 2_556
P1 N3 Li1 Li1 -33.26(18) . 2_556
Li2 N3 Li1 Li1 49.04(18) 2_556 2_556
P1 O1 Li1 N3 -12.48(12) . .
Li2 O1 Li1 N3 173.76(19) . .
Li1 O1 Li1 N3 -100.89(18) 2_556 .
P1 O1 Li1 O1 88.41(14) . 2_556
Li2 O1 Li1 O1 -85.35(18) . 2_556
Li1 O1 Li1 O1 0.0 2_556 2_556
P1 O1 Li1 N2 165.06(15) . 2_556
Li2 O1 Li1 N2 -8.71(18) . 2_556
Li1 O1 Li1 N2 76.65(17) 2_556 2_556
P1 O1 Li1 P1 125.95(11) . 2_556
Li2 O1 Li1 P1 -47.81(16) . 2_556
Li1 O1 Li1 P1 37.54(9) 2_556 2_556
Li2 O1 Li1 P1 -173.76(16) . .
Li1 O1 Li1 P1 -88.41(14) 2_556 .
P1 O1 Li1 Li2 173.76(16) . .
Li1 O1 Li1 Li2 85.35(18) 2_556 .
P1 O1 Li1 Li2 43.57(13) . 2_556
Li2 O1 Li1 Li2 -130.19(14) . 2_556
Li1 O1 Li1 Li2 -44.84(13) 2_556 2_556
P1 O1 Li1 C20 -174.85(19) . 2_556
Li2 O1 Li1 C20 11.4(2) . 2_556
Li1 O1 Li1 C20 96.7(2) 2_556 2_556
P1 O1 Li1 Li1 88.41(14) . 2_556
Li2 O1 Li1 Li1 -85.35(18) . 2_556
O1 P1 Li1 N3 160.70(18) . .
N2 P1 Li1 N3 -96.92(14) . .
N1 P1 Li1 N3 83.4(2) . .
Li1 P1 Li1 N3 -138.5(2) 2_556 .
Li2 P1 Li1 N3 -71.95(16) 2_556 .
O1 P1 Li1 O1 -94.07(15) . 2_556
N3 P1 Li1 O1 105.23(19) . 2_556
N2 P1 Li1 O1 8.31(16) . 2_556
N1 P1 Li1 O1 -171.37(12) . 2_556
Li1 P1 Li1 O1 -33.29(9) 2_556 2_556
Li2 P1 Li1 O1 33.28(13) 2_556 2_556
N3 P1 Li1 O1 -160.70(18) . .
N2 P1 Li1 O1 102.38(12) . .
N1 P1 Li1 O1 -77.30(19) . .
Li1 P1 Li1 O1 60.78(14) 2_556 .
Li2 P1 Li1 O1 127.35(15) 2_556 .
O1 P1 Li1 N2 -20.3(2) . 2_556
N3 P1 Li1 N2 179.0(3) . 2_556
N2 P1 Li1 N2 82.1(3) . 2_556
N1 P1 Li1 N2 -97.6(3) . 2_556
Li1 P1 Li1 N2 40.46(17) 2_556 2_556
Li2 P1 Li1 N2 107.0(3) 2_556 2_556
O1 P1 Li1 P1 -60.78(14) . 2_556
N3 P1 Li1 P1 138.5(2) . 2_556
N2 P1 Li1 P1 41.60(17) . 2_556
N1 P1 Li1 P1 -138.08(15) . 2_556
Li1 P1 Li1 P1 0.0 2_556 2_556
Li2 P1 Li1 P1 66.57(16) 2_556 2_556
O1 P1 Li1 Li2 -4.60(12) . .
N3 P1 Li1 Li2 -165.3(2) . .
N2 P1 Li1 Li2 97.78(14) . .
N1 P1 Li1 Li2 -81.9(2) . .
Li1 P1 Li1 Li2 56.17(15) 2_556 .
Li2 P1 Li1 Li2 122.74(14) 2_556 .
O1 P1 Li1 Li2 -127.35(15) . 2_556
N3 P1 Li1 Li2 71.95(16) . 2_556
N2 P1 Li1 Li2 -24.97(14) . 2_556
N1 P1 Li1 Li2 155.35(17) . 2_556
Li1 P1 Li1 Li2 -66.57(16) 2_556 2_556
O1 P1 Li1 C20 12.4(5) . 2_556
N3 P1 Li1 C20 -148.3(6) . 2_556
N2 P1 Li1 C20 114.8(5) . 2_556
N1 P1 Li1 C20 -64.9(6) . 2_556
Li1 P1 Li1 C20 73.2(5) 2_556 2_556
Li2 P1 Li1 C20 139.8(6) 2_556 2_556
O1 P1 Li1 Li1 -60.78(14) . 2_556
N3 P1 Li1 Li1 138.5(2) . 2_556
N2 P1 Li1 Li1 41.60(17) . 2_556
N1 P1 Li1 Li1 -138.08(15) . 2_556
Li2 P1 Li1 Li1 66.57(16) 2_556 2_556
P1 O1 Li2 O2 -151.1(4) . .
Li1 O1 Li2 O2 144.7(3) 2_556 .
Li1 O1 Li2 O2 -129.0(3) . .
P1 O1 Li2 N2 -12.6(7) . 2_556
Li1 O1 Li2 N2 -76.9(2) 2_556 2_556
Li1 O1 Li2 N2 9.52(19) . 2_556
P1 O1 Li2 N3 61.8(6) . 2_556
Li1 O1 Li2 N3 -2.41(16) 2_556 2_556
Li1 O1 Li2 N3 83.97(17) . 2_556
P1 O1 Li2 Li1 -22.1(5) . .
Li1 O1 Li2 Li1 -86.38(17) 2_556 .
P1 O1 Li2 P1 24.0(6) . 2_556
Li1 O1 Li2 P1 -40.25(15) 2_556 2_556
Li1 O1 Li2 P1 46.13(15) . 2_556
P1 O1 Li2 Li1 64.3(5) . 2_556
Li1 O1 Li2 Li1 86.38(17) . 2_556
C44 O2 Li2 O1 153.0(2) . .
C41 O2 Li2 O1 -38.1(4) . .
C44 O2 Li2 N2 19.3(4) . 2_556
C41 O2 Li2 N2 -171.8(2) . 2_556
C44 O2 Li2 N3 -75.8(4) . 2_556
C41 O2 Li2 N3 93.1(4) . 2_556
C44 O2 Li2 Li1 85.7(4) . .
C41 O2 Li2 Li1 -105.5(4) . .
C44 O2 Li2 P1 -18.0(5) . 2_556
C41 O2 Li2 P1 150.9(3) . 2_556
C44 O2 Li2 Li1 -147.7(4) . 2_556
C41 O2 Li2 Li1 21.2(6) . 2_556
N3 Li1 Li2 O1 -7.2(2) . .
O1 Li1 Li2 O1 96.54(18) 2_556 .
N2 Li1 Li2 O1 168.7(2) 2_556 .
P1 Li1 Li2 O1 122.48(17) 2_556 .
P1 Li1 Li2 O1 3.80(10) . .
Li2 Li1 Li2 O1 56.92(15) 2_556 .
C20 Li1 Li2 O1 -170.08(19) 2_556 .
Li1 Li1 Li2 O1 56.92(15) 2_556 .
N3 Li1 Li2 O2 89.0(4) . .
O1 Li1 Li2 O2 -167.3(3) 2_556 .
O1 Li1 Li2 O2 96.2(3) . .
N2 Li1 Li2 O2 -95.1(3) 2_556 .
P1 Li1 Li2 O2 -141.4(3) 2_556 .
P1 Li1 Li2 O2 100.0(3) . .
Li2 Li1 Li2 O2 153.1(4) 2_556 .
C20 Li1 Li2 O2 -73.9(3) 2_556 .
Li1 Li1 Li2 O2 153.1(4) 2_556 .
N3 Li1 Li2 N2 -175.8(3) . 2_556
O1 Li1 Li2 N2 -72.14(16) 2_556 2_556
O1 Li1 Li2 N2 -168.7(2) . 2_556
P1 Li1 Li2 N2 -46.21(10) 2_556 2_556
P1 Li1 Li2 N2 -164.89(19) . 2_556
Li2 Li1 Li2 N2 -111.8(2) 2_556 2_556
C20 Li1 Li2 N2 21.23(10) 2_556 2_556
Li1 Li1 Li2 N2 -111.8(2) 2_556 2_556
N3 Li1 Li2 N3 -104.2(2) . 2_556
O1 Li1 Li2 N3 -0.52(17) 2_556 2_556
O1 Li1 Li2 N3 -97.06(18) . 2_556
N2 Li1 Li2 N3 71.62(15) 2_556 2_556
P1 Li1 Li2 N3 25.42(10) 2_556 2_556
P1 Li1 Li2 N3 -93.26(15) . 2_556
Li2 Li1 Li2 N3 -40.15(16) 2_556 2_556
C20 Li1 Li2 N3 92.85(15) 2_556 2_556
Li1 Li1 Li2 N3 -40.15(16) 2_556 2_556
N3 Li1 Li2 P1 -129.6(3) . 2_556
O1 Li1 Li2 P1 -25.94(10) 2_556 2_556
O1 Li1 Li2 P1 -122.48(17) . 2_556
N2 Li1 Li2 P1 46.21(10) 2_556 2_556
P1 Li1 Li2 P1 -118.68(14) . 2_556
Li2 Li1 Li2 P1 -65.57(14) 2_556 2_556
C20 Li1 Li2 P1 67.43(10) 2_556 2_556
Li1 Li1 Li2 P1 -65.57(14) 2_556 2_556
N3 Li1 Li2 Li1 -64.1(2) . 2_556
O1 Li1 Li2 Li1 39.63(11) 2_556 2_556
O1 Li1 Li2 Li1 -56.92(15) . 2_556
N2 Li1 Li2 Li1 111.8(2) 2_556 2_556
P1 Li1 Li2 Li1 65.57(14) 2_556 2_556
P1 Li1 Li2 Li1 -53.12(12) . 2_556
Li2 Li1 Li2 Li1 0.0 2_556 2_556
C20 Li1 Li2 Li1 133.0(2) 2_556 2_556
